data_2234179
loop_
_publ_author_name
'Antonels, Nathan C.'
'Meijboom, Reinout'

_publ_section_title
;
 (Acetylacetonato-\k^2^<i>O</i>,<i>O</i>')carbonyl[tris(4-chlorophenyl)phosphane-\k<i>P</i>]rhodium(I)
;
_journal_coeditor_code FK2054
_journal_issue 4
_journal_name_full 'Acta Crystallographica Section E'
_journal_page_first m509
_journal_paper_doi 10.1107/S1600536812012536
_journal_volume 68
_journal_year 2012
_chemical_formula_iupac '[Rh (C5 H7 O2) (C18 H12 Cl3 P)(C O)]'
_chemical_formula_moiety 'C24 H19 Cl3 O3 P Rh'
_chemical_formula_sum 'C24 H19 Cl3 O3 P Rh'
_chemical_formula_weight 595.62
_chemical_name_systematic
;
(Acetylacetonato-\k^2^<i>O</i>,<i>O</i>')carbonyl[tris(4-
chlorophenyl)phosphane-\k<i>P</i>]rhodium(I)
;
_space_group_IT_number 2
_symmetry_cell_setting triclinic
_symmetry_space_group_name_Hall '-P 1'
_symmetry_space_group_name_H-M 'P -1'
_atom_sites_solution_hydrogens geom
_atom_sites_solution_primary direct
_atom_sites_solution_secondary difmap
_audit_creation_method 'WinGX routine CIF_UPDATE'
_cell_angle_alpha 65.211(3)
_cell_angle_beta 72.095(4)
_cell_angle_gamma 72.757(4)
_cell_formula_units_Z 2
_cell_length_a 9.6528(17)
_cell_length_b 11.535(2)
_cell_length_c 12.875(2)
_cell_measurement_reflns_used 8738
_cell_measurement_temperature 100(2)
_cell_measurement_theta_max 28.42
_cell_measurement_theta_min 2.70
_cell_volume 1214.9(4)
_computing_cell_refinement 'SAINT (Bruker, 2008)'
_computing_data_collection 'APEX2 (Bruker, 2010)'
_computing_data_reduction 'SAINT (Bruker, 2008)'
_computing_molecular_graphics 'DIAMOND (Brandenburg & Putz, 2005)'
_computing_publication_material 'publCIF (Westrip, 2010) and WinGX (Farrugia, 1999)'
_computing_structure_refinement 'SHELXL97 (Sheldrick, 2008)'
_computing_structure_solution 'SIR97 (Altomare <i>et al.</i>, 1999)'
_diffrn_ambient_temperature 100(2)
_diffrn_detector_area_resol_mean 8.4
_diffrn_measured_fraction_theta_full 0.973
_diffrn_measured_fraction_theta_max 0.973
_diffrn_measurement_device_type 'Bruker APEX DUO 4K CCD'
_diffrn_measurement_method '\f and \w scans'
_diffrn_radiation_monochromator graphite
_diffrn_radiation_source 'sealed tube'
_diffrn_radiation_type MoK\a
_diffrn_radiation_wavelength 0.71073
_diffrn_reflns_av_R_equivalents 0.0291
_diffrn_reflns_limit_h_max 13
_diffrn_reflns_limit_h_min -11
_diffrn_reflns_limit_k_max 15
_diffrn_reflns_limit_k_min -15
_diffrn_reflns_limit_l_max 17
_diffrn_reflns_limit_l_min -17
_diffrn_reflns_number 19382
_diffrn_reflns_theta_full 28.66
_diffrn_reflns_theta_max 28.66
_diffrn_reflns_theta_min 1.78
_diffrn_standards_decay_% 0
_diffrn_standards_interval_count 0
_diffrn_standards_interval_time 0
_diffrn_standards_number 0
_exptl_absorpt_coefficient_mu 1.123
_exptl_absorpt_correction_T_max 0.8771
_exptl_absorpt_correction_T_min 0.8260
_exptl_absorpt_correction_type multi-scan
_exptl_absorpt_process_details
;
(SADABS; Bruker, 2008)
;
_exptl_crystal_colour yellow
_exptl_crystal_density_diffrn 1.628
_exptl_crystal_density_method 'not measured'
_exptl_crystal_description block
_exptl_crystal_F_000 596
_exptl_crystal_size_max 0.18
_exptl_crystal_size_mid 0.13
_exptl_crystal_size_min 0.12
_refine_diff_density_max 0.496
_refine_diff_density_min -0.475
_refine_ls_extinction_method none
_refine_ls_goodness_of_fit_ref 1.006
_refine_ls_hydrogen_treatment constr
_refine_ls_matrix_type full
_refine_ls_number_parameters 291
_refine_ls_number_reflns 6083
_refine_ls_number_restraints 0
_refine_ls_restrained_S_all 1.006
_refine_ls_R_factor_all 0.0329
_refine_ls_R_factor_gt 0.0271
_refine_ls_shift/su_max 0.005
_refine_ls_shift/su_mean 0
_refine_ls_structure_factor_coef Fsqd
_refine_ls_weighting_details 'calc w=1/[\s^2^(Fo^2^)+(0.0242P)^2^+0.9592P] where P=(Fo^2^+2Fc^2^)/3'
_refine_ls_weighting_scheme calc
_refine_ls_wR_factor_ref 0.0629
_reflns_number_gt 5395
_reflns_number_total 6083
_reflns_threshold_expression I>2\s(I)
_cod_data_source_file fk2054.cif
_cod_data_source_block I
_cod_database_code 2234179
_cod_database_fobs_code 2234179

loop_
_symmetry_equiv_pos_as_xyz
'x, y, z'
'-x, -y, -z'

loop_
_atom_site_type_symbol
_atom_site_label
_atom_site_fract_x
_atom_site_fract_y
_atom_site_fract_z
_atom_site_U_iso_or_equiv
_atom_site_adp_type
_atom_site_calc_flag
_atom_site_refinement_flags
_atom_site_occupancy
Rh Rh1 1.052699(17) 0.359470(15) 0.333583(13) 0.01682(5) Uani d . 1
Cl Cl1 0.39474(6) 0.72923(6) 0.04828(5) 0.03653(14) Uani d . 1
Cl Cl2 1.24276(7) 0.04921(6) -0.10196(5) 0.03470(14) Uani d . 1
Cl Cl3 0.52995(6) -0.10417(5) 0.72212(5) 0.02947(12) Uani d . 1
P P1 0.89407(5) 0.28944(5) 0.28971(4) 0.01573(10) Uani d . 1
O O1 0.96017(16) 0.28916(14) 0.50713(12) 0.0221(3) Uani d . 1
O O2 1.20480(15) 0.42067(14) 0.37193(13) 0.0230(3) Uani d . 1
O O3 1.18810(19) 0.46211(18) 0.08083(14) 0.0365(4) Uani d . 1
C C1 1.0041(2) 0.2905(2) 0.59045(19) 0.0245(4) Uani d . 1
C C2 0.9110(3) 0.2347(3) 0.7102(2) 0.0373(6) Uani d . 1
H H2A 0.863 0.3036 0.7426 0.056 Uiso calc R 1
H H2B 0.9742 0.1658 0.7615 0.056 Uiso calc R 1
H H2C 0.8349 0.1984 0.7045 0.056 Uiso calc R 1
C C3 1.1259(2) 0.3395(2) 0.57878(19) 0.0259(5) Uani d . 1
H H3 1.1492 0.3296 0.649 0.031 Uiso calc R 1
C C4 1.2168(2) 0.4018(2) 0.4741(2) 0.0235(4) Uani d . 1
C C5 1.3406(3) 0.4541(2) 0.4762(2) 0.0325(5) Uani d . 1
H H5A 1.4362 0.4059 0.4468 0.049 Uiso calc R 1
H H5B 1.3355 0.4441 0.5567 0.049 Uiso calc R 1
H H5C 1.331 0.5465 0.4265 0.049 Uiso calc R 1
C C6 0.7434(2) 0.41545(19) 0.22884(17) 0.0184(4) Uani d . 1
C C7 0.7514(2) 0.5465(2) 0.18792(18) 0.0229(4) Uani d . 1
H H7 0.8327 0.57 0.1962 0.027 Uiso calc R 1
C C8 0.6419(3) 0.6428(2) 0.13528(19) 0.0275(5) Uani d . 1
H H8 0.647 0.732 0.1086 0.033 Uiso calc R 1
C C9 0.5257(2) 0.6074(2) 0.12224(18) 0.0247(4) Uani d . 1
C C10 0.5121(2) 0.4789(2) 0.1645(2) 0.0275(5) Uani d . 1
H H10 0.4301 0.4563 0.1563 0.033 Uiso calc R 1
C C11 0.6208(2) 0.3830(2) 0.2192(2) 0.0247(4) Uani d . 1
H H11 0.6115 0.2944 0.2505 0.03 Uiso calc R 1
C C12 0.9830(2) 0.21278(19) 0.18053(17) 0.0175(4) Uani d . 1
C C13 1.1223(2) 0.1333(2) 0.18776(19) 0.0266(5) Uani d . 1
H H13 1.1643 0.1155 0.2518 0.032 Uiso calc R 1
C C14 1.2014(3) 0.0792(2) 0.10336(19) 0.0278(5) Uani d . 1
H H14 1.2958 0.0239 0.1099 0.033 Uiso calc R 1
C C15 1.1402(2) 0.1073(2) 0.00991(18) 0.0240(4) Uani d . 1
C C16 1.0022(3) 0.1842(3) 0.0012(2) 0.0335(5) Uani d . 1
H H16 0.9606 0.2013 -0.0629 0.04 Uiso calc R 1
C C17 0.9235(2) 0.2369(2) 0.0866(2) 0.0285(5) Uani d . 1
H H17 0.8279 0.2901 0.0805 0.034 Uiso calc R 1
C C18 0.7931(2) 0.17036(19) 0.41102(17) 0.0177(4) Uani d . 1
C C19 0.8076(2) 0.0432(2) 0.41969(18) 0.0224(4) Uani d . 1
H H19 0.8742 0.014 0.3599 0.027 Uiso calc R 1
C C20 0.7263(2) -0.0419(2) 0.51444(19) 0.0246(4) Uani d . 1
H H20 0.7369 -0.1286 0.5197 0.03 Uiso calc R 1
C C21 0.6299(2) 0.0015(2) 0.60070(18) 0.0206(4) Uani d . 1
C C22 0.6129(2) 0.1278(2) 0.59502(19) 0.0257(5) Uani d . 1
H H22 0.5459 0.1565 0.6549 0.031 Uiso calc R 1
C C23 0.6956(2) 0.2108(2) 0.50032(19) 0.0245(4) Uani d . 1
H H23 0.6859 0.297 0.496 0.029 Uiso calc R 1
C C24 1.1342(2) 0.4217(2) 0.17864(19) 0.0232(4) Uani d . 1

loop_
_atom_site_aniso_label
_atom_site_aniso_U_11
_atom_site_aniso_U_22
_atom_site_aniso_U_33
_atom_site_aniso_U_12
_atom_site_aniso_U_13
_atom_site_aniso_U_23
Rh1 0.01580(8) 0.02264(8) 0.01419(8) -0.00561(6) -0.00310(6) -0.00747(6)
Cl1 0.0251(3) 0.0402(3) 0.0282(3) 0.0055(2) -0.0093(2) -0.0025(2)
Cl2 0.0464(3) 0.0316(3) 0.0238(3) -0.0026(3) -0.0002(2) -0.0161(2)
Cl3 0.0293(3) 0.0268(3) 0.0266(3) -0.0137(2) 0.0029(2) -0.0049(2)
P1 0.0154(2) 0.0184(2) 0.0137(2) -0.00436(19) -0.00333(18) -0.00522(19)
O1 0.0227(7) 0.0290(8) 0.0157(7) -0.0058(6) -0.0035(6) -0.0088(6)
O2 0.0185(7) 0.0307(8) 0.0263(8) -0.0054(6) -0.0052(6) -0.0156(7)
O3 0.0359(9) 0.0545(11) 0.0200(9) -0.0231(8) 0.0014(7) -0.0096(8)
C1 0.0264(11) 0.0272(11) 0.0195(10) 0.0001(9) -0.0068(9) -0.0101(9)
C2 0.0447(15) 0.0505(15) 0.0177(11) -0.0151(12) -0.0054(10) -0.0099(11)
C3 0.0277(11) 0.0337(12) 0.0236(11) 0.0010(9) -0.0128(9) -0.0167(9)
C4 0.0204(10) 0.0243(10) 0.0328(12) 0.0041(8) -0.0119(9) -0.0183(9)
C5 0.0254(12) 0.0406(13) 0.0466(15) -0.0015(10) -0.0138(11) -0.0289(12)
C6 0.0170(9) 0.0226(9) 0.0160(9) -0.0037(8) -0.0040(7) -0.0072(8)
C7 0.0238(10) 0.0229(10) 0.0236(11) -0.0087(8) -0.0066(8) -0.0060(9)
C8 0.0304(12) 0.0213(10) 0.0242(11) -0.0043(9) -0.0065(9) -0.0020(9)
C9 0.0188(10) 0.0299(11) 0.0166(10) 0.0012(8) -0.0039(8) -0.0040(9)
C10 0.0164(10) 0.0349(12) 0.0303(12) -0.0069(9) -0.0065(9) -0.0085(10)
C11 0.0193(10) 0.0240(10) 0.0298(12) -0.0069(8) -0.0061(9) -0.0063(9)
C12 0.0186(9) 0.0198(9) 0.0145(9) -0.0073(7) -0.0014(7) -0.0055(8)
C13 0.0288(11) 0.0299(11) 0.0198(11) -0.0006(9) -0.0087(9) -0.0086(9)
C14 0.0277(11) 0.0267(11) 0.0229(11) 0.0017(9) -0.0043(9) -0.0088(9)
C15 0.0315(11) 0.0218(10) 0.0176(10) -0.0075(9) 0.0017(9) -0.0092(8)
C16 0.0346(13) 0.0486(14) 0.0254(12) -0.0020(11) -0.0114(10) -0.0215(11)
C17 0.0232(11) 0.0396(13) 0.0289(12) 0.0001(9) -0.0092(9) -0.0199(10)
C18 0.0170(9) 0.0204(9) 0.0156(9) -0.0055(7) -0.0053(7) -0.0039(8)
C19 0.0239(10) 0.0224(10) 0.0204(10) -0.0037(8) -0.0026(8) -0.0093(8)
C20 0.0283(11) 0.0185(9) 0.0255(11) -0.0060(8) -0.0034(9) -0.0071(9)
C21 0.0183(10) 0.0228(10) 0.0190(10) -0.0075(8) -0.0040(8) -0.0035(8)
C22 0.0241(11) 0.0271(11) 0.0243(11) -0.0074(9) 0.0031(9) -0.0119(9)
C23 0.0264(11) 0.0216(10) 0.0257(11) -0.0072(8) -0.0006(9) -0.0104(9)
C24 0.0204(10) 0.0307(11) 0.0235(11) -0.0096(9) -0.0053(8) -0.0110(9)

loop_
_atom_type_symbol
_atom_type_description
_atom_type_scat_dispersion_real
_atom_type_scat_dispersion_imag
_atom_type_scat_source
C C 0.0033 0.0016 'International Tables Vol C Tables 4.2.6.8 and 6.1.1.4'
H H 0 0 'International Tables Vol C Tables 4.2.6.8 and 6.1.1.4'
O O 0.0106 0.006 'International Tables Vol C Tables 4.2.6.8 and 6.1.1.4'
P P 0.1023 0.0942 'International Tables Vol C Tables 4.2.6.8 and 6.1.1.4'
Cl Cl 0.1484 0.1585 'International Tables Vol C Tables 4.2.6.8 and 6.1.1.4'
Rh Rh -1.1178 0.9187 'International Tables Vol C Tables 4.2.6.8 and 6.1.1.4'

loop_
_geom_angle_atom_site_label_1
_geom_angle_atom_site_label_2
_geom_angle_atom_site_label_3
_geom_angle
C24 Rh1 O1 179.59(8)
C24 Rh1 O2 91.04(8)
O1 Rh1 O2 89.37(6)
C24 Rh1 P1 88.08(7)
O1 Rh1 P1 91.50(4)
O2 Rh1 P1 178.23(4)
C6 P1 C18 101.96(9)
C6 P1 C12 104.31(9)
C18 P1 C12 104.69(9)
C6 P1 Rh1 115.10(7)
C18 P1 Rh1 116.37(6)
C12 P1 Rh1 112.95(7)
C1 O1 Rh1 126.58(14)
C4 O2 Rh1 126.09(14)
O1 C1 C3 126.0(2)
O1 C1 C2 114.7(2)
C3 C1 C2 119.3(2)
C1 C2 H2A 109.5
C1 C2 H2B 109.5
H2A C2 H2B 109.5
C1 C2 H2C 109.5
H2A C2 H2C 109.5
H2B C2 H2C 109.5
C4 C3 C1 126.21(19)
C4 C3 H3 116.9
C1 C3 H3 116.9
O2 C4 C3 125.59(19)
O2 C4 C5 114.7(2)
C3 C4 C5 119.7(2)
C4 C5 H5A 109.5
C4 C5 H5B 109.5
H5A C5 H5B 109.5
C4 C5 H5C 109.5
H5A C5 H5C 109.5
H5B C5 H5C 109.5
C7 C6 C11 118.78(18)
C7 C6 P1 120.16(15)
C11 C6 P1 121.04(15)
C8 C7 C6 120.7(2)
C8 C7 H7 119.6
C6 C7 H7 119.6
C9 C8 C7 119.1(2)
C9 C8 H8 120.5
C7 C8 H8 120.5
C8 C9 C10 121.73(19)
C8 C9 Cl1 118.52(17)
C10 C9 Cl1 119.74(17)
C9 C10 C11 118.7(2)
C9 C10 H10 120.6
C11 C10 H10 120.6
C10 C11 C6 120.8(2)
C10 C11 H11 119.6
C6 C11 H11 119.6
C17 C12 C13 118.31(18)
C17 C12 P1 123.42(15)
C13 C12 P1 118.10(15)
C14 C13 C12 121.5(2)
C14 C13 H13 119.3
C12 C13 H13 119.3
C15 C14 C13 118.7(2)
C15 C14 H14 120.6
C13 C14 H14 120.6
C16 C15 C14 121.06(19)
C16 C15 Cl2 119.43(17)
C14 C15 Cl2 119.46(17)
C15 C16 C17 119.8(2)
C15 C16 H16 120.1
C17 C16 H16 120.1
C12 C17 C16 120.7(2)
C12 C17 H17 119.7
C16 C17 H17 119.7
C19 C18 C23 118.53(19)
C19 C18 P1 124.22(15)
C23 C18 P1 117.25(15)
C20 C19 C18 120.98(19)
C20 C19 H19 119.5
C18 C19 H19 119.5
C21 C20 C19 119.05(19)
C21 C20 H20 120.5
C19 C20 H20 120.5
C20 C21 C22 121.51(19)
C20 C21 Cl3 120.00(16)
C22 C21 Cl3 118.47(16)
C23 C22 C21 118.60(19)
C23 C22 H22 120.7
C21 C22 H22 120.7
C22 C23 C18 121.32(19)
C22 C23 H23 119.3
C18 C23 H23 119.3
O3 C24 Rh1 178.57(19)

loop_
_geom_bond_atom_site_label_1
_geom_bond_atom_site_label_2
_geom_bond_distance
Rh1 C24 1.812(2)
Rh1 O1 2.0324(14)
Rh1 O2 2.0616(14)
Rh1 P1 2.2280(6)
Cl1 C9 1.745(2)
Cl2 C15 1.744(2)
Cl3 C21 1.741(2)
P1 C6 1.826(2)
P1 C18 1.826(2)
P1 C12 1.829(2)
O1 C1 1.276(2)
O2 C4 1.277(2)
O3 C24 1.150(3)
C1 C3 1.392(3)
C1 C2 1.502(3)
C2 H2A 0.98
C2 H2B 0.98
C2 H2C 0.98
C3 C4 1.391(3)
C3 H3 0.95
C4 C5 1.502(3)
C5 H5A 0.98
C5 H5B 0.98
C5 H5C 0.98
C6 C7 1.394(3)
C6 C11 1.395(3)
C7 C8 1.387(3)
C7 H7 0.95
C8 C9 1.378(3)
C8 H8 0.95
C9 C10 1.381(3)
C10 C11 1.390(3)
C10 H10 0.95
C11 H11 0.95
C12 C17 1.386(3)
C12 C13 1.390(3)
C13 C14 1.389(3)
C13 H13 0.95
C14 C15 1.378(3)
C14 H14 0.95
C15 C16 1.372(3)
C16 C17 1.388(3)
C16 H16 0.95
C17 H17 0.95
C18 C19 1.391(3)
C18 C23 1.396(3)
C19 C20 1.390(3)
C19 H19 0.95
C20 C21 1.380(3)
C20 H20 0.95
C21 C22 1.390(3)
C22 C23 1.385(3)
C22 H22 0.95
C23 H23 0.95
